data_4089448
loop_
_publ_author_name
'Laskowski, Nadine'
'Reis, Eva-Maria'
'K\"otzner, Lisa'
'Baus, Johannes A.'
'Burschka, Christian'
'Tacke, Reinhold'

_publ_section_title
;
 Synthesis of Silicon-Functionalized (Silylmethyl)silanes and
 \a,\w-Dichlorocarbosilanes Using the TMOP (2,4,6-Trimethoxyphenyl)
 Protecting Group: (TMOP)Me2SiCH2Cl and (TMOP)2MeSiCH2Cl as Reagents To
 Introduce the ClMe2SiCH2, MeOMe2SiCH2, or Cl2MeSiCH2 Group by
 Nucleophilic Substitution at Silicon
;
_journal_issue 11
_journal_name_full Organometallics
_journal_page_first 3269
_journal_paper_doi 10.1021/om400190q
_journal_volume 32
_journal_year 2013
_chemical_formula_moiety 'C26 H44 O6 Si3'
_chemical_formula_sum 'C26 H44 O6 Si3'
_chemical_formula_weight 536.88
_space_group_IT_number 2
_space_group_name_Hall '-P 1'
_space_group_name_H-M_alt 'P -1'
_symmetry_cell_setting triclinic
_symmetry_space_group_name_H-M 'P -1'
_atom_sites_solution_hydrogens geom
_atom_sites_solution_primary direct
_atom_sites_solution_secondary difmap
_audit_creation_method SHELXL-97
_cell_angle_alpha 80.67(3)
_cell_angle_beta 75.67(3)
_cell_angle_gamma 86.43(3)
_cell_formula_units_Z 2
_cell_length_a 11.164(2)
_cell_length_b 11.693(2)
_cell_length_c 11.975(2)
_cell_measurement_reflns_used 5000
_cell_measurement_temperature 173(2)
_cell_measurement_theta_max 24.85
_cell_measurement_theta_min 7.3
_cell_volume 1494.1(5)
_computing_cell_refinement Stoe-IPDS
_computing_data_collection Stoe-IPDS
_computing_data_reduction Stoe-IPDS
_computing_molecular_graphics Ortep/POVRAY
_computing_publication_material Bruker-SHELXTL
_computing_structure_refinement 'SHELXL-97 (Sheldrick, 2008)'
_computing_structure_solution 'SHELXS-97 (Sheldrick, 2008)'
_diffrn_ambient_temperature 173(2)
_diffrn_measured_fraction_theta_full 0.915
_diffrn_measured_fraction_theta_max 0.915
_diffrn_measurement_device_type image_plate_Stoe-IPDS
_diffrn_measurement_method omega_scan
_diffrn_radiation_monochromator graphite
_diffrn_radiation_source 'fine-focus sealed tube'
_diffrn_radiation_type MoK\a
_diffrn_radiation_wavelength 0.71073
_diffrn_reflns_av_R_equivalents 0.0538
_diffrn_reflns_av_sigmaI/netI 0.0524
_diffrn_reflns_limit_h_max 15
_diffrn_reflns_limit_h_min -15
_diffrn_reflns_limit_k_max 15
_diffrn_reflns_limit_k_min -15
_diffrn_reflns_limit_l_max 16
_diffrn_reflns_limit_l_min -16
_diffrn_reflns_number 21730
_diffrn_reflns_theta_full 29.13
_diffrn_reflns_theta_max 29.13
_diffrn_reflns_theta_min 2.66
_exptl_absorpt_coefficient_mu 0.194
_exptl_absorpt_correction_type none
_exptl_crystal_colour colourless
_exptl_crystal_density_diffrn 1.193
_exptl_crystal_density_method 'not measured'
_exptl_crystal_description block
_exptl_crystal_F_000 580
_exptl_crystal_size_max 0.5
_exptl_crystal_size_mid 0.3
_exptl_crystal_size_min 0.25
_refine_diff_density_max 0.334
_refine_diff_density_min -0.319
_refine_diff_density_rms
'0.050 -11 -10 -5 0.01 0.45 -11 -9 -3 0.50 0.44 -11 -9 3 0.00 0.56 -10 -11 -8 0.89 0.48 -10 -10 -7 0.00 0.4 0.00'
_refine_ls_extinction_method none
_refine_ls_goodness_of_fit_ref 0.962
_refine_ls_hydrogen_treatment constr
_refine_ls_matrix_type full
_refine_ls_number_parameters 328
_refine_ls_number_reflns 7360
_refine_ls_number_restraints 0
_refine_ls_restrained_S_all 0.962
_refine_ls_R_factor_all 0.0655
_refine_ls_R_factor_gt 0.0415
_refine_ls_shift/su_max 0.001
_refine_ls_shift/su_mean 0.000
_refine_ls_structure_factor_coef Fsqd
_refine_ls_weighting_details 'calc w=1/[\s^2^(Fo^2^)+(0.0673P)^2^+0.0000P] where P=(Fo^2^+2Fc^2^)/3'
_refine_ls_weighting_scheme calc
_refine_ls_wR_factor_gt 0.1028
_refine_ls_wR_factor_ref 0.1121
_reflns_number_gt 4999
_reflns_number_total 7360
_reflns_threshold_expression >2sigma(I)
_cod_data_source_file om400190q_si_001.cif
_cod_data_source_block las18h
_cod_original_sg_symbol_H-M P-1
_cod_database_code 4089448

loop_
_symmetry_equiv_pos_as_xyz
'x, y, z'
'-x, -y, -z'

loop_
_atom_site_label
_atom_site_type_symbol
_atom_site_fract_x
_atom_site_fract_y
_atom_site_fract_z
_atom_site_U_iso_or_equiv
_atom_site_adp_type
_atom_site_occupancy
_atom_site_symmetry_multiplicity
_atom_site_calc_flag
_atom_site_refinement_flags
C1 C 0.83492(16) 0.67469(12) 0.75049(12) 0.0274(3) Uani 1 1 d .
O1 O 0.64893(12) 0.73524(9) 0.86650(10) 0.0361(3) Uani 1 1 d .
C2 C 0.72285(16) 0.64398(13) 0.83095(13) 0.0283(3) Uani 1 1 d .
O2 O 0.72594(14) 0.33212(10) 0.87426(13) 0.0526(4) Uani 1 1 d .
C5 C 0.87922(17) 0.46554(13) 0.74940(13) 0.0316(4) Uani 1 1 d .
H5 H 0.9327 0.4048 0.7210 0.038 Uiso 1 1 calc R
O5 O 0.62653(15) 0.38703(11) 0.23421(14) 0.0527(4) Uani 1 1 d .
C3 C 0.68809(18) 0.52968(14) 0.87116(14) 0.0339(4) Uani 1 1 d .
H3 H 0.6117 0.5119 0.9260 0.041 Uiso 1 1 calc R
C4 C 0.76808(18) 0.44188(13) 0.82896(14) 0.0346(4) Uani 1 1 d .
O4 O 0.47787(13) 0.75184(12) 0.34110(12) 0.0445(3) Uani 1 1 d .
C7 C 0.54004(18) 0.71158(15) 0.95726(14) 0.0359(4) Uani 1 1 d .
H7A H 0.4822 0.6698 0.9298 0.054 Uiso 1 1 calc R
H7B H 0.5012 0.7847 0.9795 0.054 Uiso 1 1 calc R
H7C H 0.5618 0.6640 1.0250 0.054 Uiso 1 1 calc R
C8 C 0.7994(2) 0.23555(15) 0.83479(19) 0.0501(5) Uani 1 1 d .
H8A H 0.8113 0.2412 0.7502 0.075 Uiso 1 1 calc R
H8B H 0.7574 0.1635 0.8735 0.075 Uiso 1 1 calc R
H8C H 0.8800 0.2357 0.8535 0.075 Uiso 1 1 calc R
C10 C 0.8401(2) 0.91724(15) 0.82390(15) 0.0404(4) Uani 1 1 d .
H10A H 0.8835 0.8775 0.8815 0.061 Uiso 1 1 calc R
H10B H 0.7513 0.9217 0.8600 0.061 Uiso 1 1 calc R
H10C H 0.8717 0.9957 0.7960 0.061 Uiso 1 1 calc R
C9 C 1.10637(19) 0.52338(15) 0.59500(16) 0.0390(4) Uani 1 1 d .
H9A H 1.1281 0.4771 0.6633 0.059 Uiso 1 1 calc R
H9B H 1.1809 0.5586 0.5421 0.059 Uiso 1 1 calc R
H9C H 1.0701 0.4734 0.5545 0.059 Uiso 1 1 calc R
C11 C 1.03114(18) 0.86157(15) 0.61836(16) 0.0387(4) Uani 1 1 d .
H11A H 1.0510 0.8242 0.5482 0.058 Uiso 1 1 calc R
H11B H 1.0855 0.8295 0.6692 0.058 Uiso 1 1 calc R
H11C H 1.0433 0.9452 0.5960 0.058 Uiso 1 1 calc R
C12 C 0.75989(16) 0.89575(13) 0.60308(13) 0.0291(3) Uani 1 1 d .
H12A H 0.7840 0.9768 0.5714 0.035 Uiso 1 1 calc R
H12B H 0.6757 0.8990 0.6545 0.035 Uiso 1 1 calc R
C13 C 0.66458(19) 0.68474(15) 0.53451(15) 0.0375(4) Uani 1 1 d .
H13A H 0.6578 0.6467 0.4692 0.056 Uiso 1 1 calc R
H13B H 0.5817 0.7008 0.5811 0.056 Uiso 1 1 calc R
H13C H 0.7107 0.6338 0.5834 0.056 Uiso 1 1 calc R
C14 C 0.90594(17) 0.79005(14) 0.38888(14) 0.0342(4) Uani 1 1 d .
H14A H 0.9498 0.7365 0.4379 0.051 Uiso 1 1 calc R
H14B H 0.9522 0.8618 0.3603 0.051 Uiso 1 1 calc R
H14C H 0.8986 0.7541 0.3225 0.051 Uiso 1 1 calc R
C15 C 0.66150(18) 0.92357(14) 0.38222(13) 0.0337(4) Uani 1 1 d .
H15A H 0.5723 0.9179 0.4207 0.040 Uiso 1 1 calc R
H15B H 0.6852 1.0039 0.3817 0.040 Uiso 1 1 calc R
C16 C 0.5548(2) 0.98111(17) 0.16458(17) 0.0490(5) Uani 1 1 d .
H16A H 0.5488 1.0617 0.1789 0.073 Uiso 1 1 calc R
H16B H 0.4760 0.9432 0.2021 0.073 Uiso 1 1 calc R
H16C H 0.5736 0.9796 0.0804 0.073 Uiso 1 1 calc R
C17 C 0.8291(2) 0.97184(15) 0.14039(15) 0.0420(4) Uani 1 1 d .
H17A H 0.8273 1.0530 0.1523 0.063 Uiso 1 1 calc R
H17B H 0.8387 0.9684 0.0574 0.063 Uiso 1 1 calc R
H17C H 0.8988 0.9305 0.1664 0.063 Uiso 1 1 calc R
C18 C 0.67454(17) 0.74261(14) 0.21635(13) 0.0311(3) Uani 1 1 d .
C19 C 0.56698(18) 0.68352(15) 0.28082(14) 0.0348(4) Uani 1 1 d .
C22 C 0.75469(18) 0.55635(15) 0.15476(15) 0.0363(4) Uani 1 1 d .
H22 H 0.8185 0.5130 0.1103 0.044 Uiso 1 1 calc R
C20 C 0.55222(19) 0.56575(15) 0.28469(16) 0.0390(4) Uani 1 1 d .
H20 H 0.4782 0.5289 0.3290 0.047 Uiso 1 1 calc R
C21 C 0.64768(19) 0.50378(15) 0.22266(16) 0.0387(4) Uani 1 1 d .
C26 C 0.9619(2) 0.67260(18) 0.01355(16) 0.0441(5) Uani 1 1 d .
H26A H 0.9971 0.6072 0.0583 0.066 Uiso 1 1 calc R
H26B H 1.0277 0.7258 -0.0298 0.066 Uiso 1 1 calc R
H26C H 0.9232 0.6438 -0.0412 0.066 Uiso 1 1 calc R
C24 C 0.3720(2) 0.6973(2) 0.4183(2) 0.0548(5) Uani 1 1 d .
H24A H 0.3283 0.6580 0.3743 0.082 Uiso 1 1 calc R
H24B H 0.3169 0.7558 0.4559 0.082 Uiso 1 1 calc R
H24C H 0.3979 0.6403 0.4779 0.082 Uiso 1 1 calc R
C23 C 0.76651(17) 0.67554(14) 0.15332(13) 0.0314(4) Uani 1 1 d .
C25 C 0.7259(2) 0.31551(18) 0.1841(2) 0.0603(6) Uani 1 1 d .
H25A H 0.7465 0.3369 0.0990 0.090 Uiso 1 1 calc R
H25B H 0.7018 0.2342 0.2047 0.090 Uiso 1 1 calc R
H25C H 0.7982 0.3260 0.2137 0.090 Uiso 1 1 calc R
O3 O 1.01942(13) 0.61196(10) 0.63132(11) 0.0407(3) Uani 1 1 d .
C6 C 0.91123(16) 0.58220(13) 0.71148(13) 0.0285(3) Uani 1 1 d .
O6 O 0.87159(13) 0.73201(11) 0.09093(11) 0.0395(3) Uani 1 1 d .
Si1 Si 0.86635(5) 0.83449(3) 0.69776(4) 0.02798(11) Uani 1 1 d .
Si2 Si 0.74786(4) 0.82403(4) 0.47679(4) 0.02793(11) Uani 1 1 d .
Si3 Si 0.68116(5) 0.90233(4) 0.22645(4) 0.03176(12) Uani 1 1 d .

loop_
_atom_site_aniso_label
_atom_site_aniso_U_11
_atom_site_aniso_U_22
_atom_site_aniso_U_33
_atom_site_aniso_U_23
_atom_site_aniso_U_13
_atom_site_aniso_U_12
C1 0.0329(10) 0.0233(7) 0.0246(7) -0.0023(5) -0.0048(6) -0.0027(6)
O1 0.0368(8) 0.0243(5) 0.0382(6) -0.0022(4) 0.0056(5) 0.0009(5)
C2 0.0329(10) 0.0237(7) 0.0268(7) -0.0035(5) -0.0046(7) 0.0001(6)
O2 0.0523(10) 0.0199(5) 0.0671(9) -0.0014(5) 0.0175(7) -0.0035(5)
C5 0.0371(11) 0.0231(7) 0.0315(7) -0.0034(6) -0.0031(7) 0.0005(6)
O5 0.0574(11) 0.0314(7) 0.0685(9) -0.0120(6) -0.0097(8) -0.0059(6)
C3 0.0328(11) 0.0260(7) 0.0357(8) -0.0008(6) 0.0032(7) -0.0032(6)
C4 0.0404(12) 0.0224(7) 0.0367(8) 0.0000(6) -0.0033(8) -0.0041(7)
O4 0.0347(9) 0.0453(7) 0.0481(7) -0.0107(6) 0.0030(6) -0.0029(6)
C7 0.0342(11) 0.0322(8) 0.0349(8) -0.0022(6) 0.0009(7) 0.0035(7)
C8 0.0550(15) 0.0233(8) 0.0623(12) -0.0062(8) 0.0041(10) -0.0013(8)
C10 0.0600(14) 0.0295(8) 0.0337(8) -0.0068(6) -0.0130(9) -0.0035(8)
C9 0.0334(11) 0.0353(9) 0.0423(9) -0.0051(7) 0.0014(8) 0.0011(7)
C11 0.0391(12) 0.0309(8) 0.0452(9) -0.0019(7) -0.0091(8) -0.0086(7)
C12 0.0333(10) 0.0253(7) 0.0259(7) -0.0026(5) -0.0026(6) -0.0005(6)
C13 0.0434(12) 0.0317(8) 0.0372(8) 0.0003(7) -0.0115(8) -0.0073(7)
C14 0.0386(11) 0.0295(8) 0.0333(8) -0.0074(6) -0.0054(7) 0.0020(7)
C15 0.0399(11) 0.0312(8) 0.0289(7) -0.0058(6) -0.0068(7) 0.0048(7)
C16 0.0612(15) 0.0424(10) 0.0473(10) -0.0046(8) -0.0249(10) 0.0112(9)
C17 0.0560(14) 0.0330(9) 0.0338(8) -0.0035(7) -0.0041(8) -0.0092(8)
C18 0.0339(10) 0.0306(8) 0.0290(7) -0.0026(6) -0.0094(7) -0.0010(6)
C19 0.0354(11) 0.0358(9) 0.0334(8) -0.0040(7) -0.0091(8) -0.0013(7)
C22 0.0397(11) 0.0346(8) 0.0373(8) -0.0102(7) -0.0127(8) 0.0040(7)
C20 0.0381(12) 0.0369(9) 0.0412(9) -0.0030(7) -0.0082(8) -0.0085(7)
C21 0.0459(12) 0.0303(8) 0.0427(9) -0.0035(7) -0.0166(9) -0.0044(7)
C26 0.0370(12) 0.0538(11) 0.0384(9) -0.0085(8) -0.0044(8) 0.0081(9)
C24 0.0358(14) 0.0664(14) 0.0544(12) -0.0075(10) 0.0039(10) -0.0064(10)
C23 0.0334(10) 0.0333(8) 0.0282(7) -0.0040(6) -0.0091(7) -0.0009(7)
C25 0.0625(17) 0.0362(10) 0.0872(16) -0.0179(10) -0.0237(14) 0.0047(10)
O3 0.0386(8) 0.0266(6) 0.0451(7) -0.0029(5) 0.0107(6) -0.0015(5)
C6 0.0313(10) 0.0265(7) 0.0251(7) -0.0010(5) -0.0034(6) -0.0023(6)
O6 0.0367(8) 0.0383(6) 0.0393(6) -0.0086(5) 0.0002(6) -0.0008(5)
Si1 0.0355(3) 0.02130(19) 0.0258(2) -0.00194(15) -0.00519(18) -0.00385(16)
Si2 0.0325(3) 0.0238(2) 0.02556(19) -0.00251(15) -0.00414(18) -0.00065(17)
Si3 0.0395(3) 0.0277(2) 0.0275(2) -0.00249(16) -0.0086(2) 0.00111(18)

loop_
_atom_type_symbol
_atom_type_description
_atom_type_scat_dispersion_real
_atom_type_scat_dispersion_imag
_atom_type_scat_source
C C 0.0033 0.0016 'International Tables Vol C Tables 4.2.6.8 and 6.1.1.4'
H H 0.0000 0.0000 'International Tables Vol C Tables 4.2.6.8 and 6.1.1.4'
O O 0.0106 0.0060 'International Tables Vol C Tables 4.2.6.8 and 6.1.1.4'
Si Si 0.0817 0.0704 'International Tables Vol C Tables 4.2.6.8 and 6.1.1.4'

loop_
_geom_angle_atom_site_label_1
_geom_angle_atom_site_label_2
_geom_angle_atom_site_label_3
_geom_angle
C6 C1 C2 115.80(14)
C6 C1 Si1 125.78(13)
C2 C1 Si1 118.32(12)
C2 O1 C7 118.36(13)
O1 C2 C3 122.01(16)
O1 C2 C1 114.94(13)
C3 C2 C1 123.04(15)
C4 O2 C8 118.62(16)
C4 C5 C6 118.06(15)
C21 O5 C25 117.48(17)
C2 C3 C4 118.30(17)
O2 C4 C5 124.19(16)
O2 C4 C3 113.95(16)
C5 C4 C3 121.86(15)
C19 O4 C24 118.15(16)
Si1 C12 Si2 120.56(9)
Si3 C15 Si2 119.11(9)
C23 C18 C19 115.68(15)
C23 C18 Si3 126.93(14)
C19 C18 Si3 117.37(13)
O4 C19 C20 122.43(17)
O4 C19 C18 114.36(15)
C20 C19 C18 123.21(17)
C21 C22 C23 118.24(17)
C21 C20 C19 118.28(18)
C20 C21 O5 114.34(17)
C20 C21 C22 121.84(17)
O5 C21 C22 123.82(18)
O6 C23 C18 116.12(15)
O6 C23 C22 121.17(16)
C18 C23 C22 122.71(17)
C6 O3 C9 119.24(13)
O3 C6 C1 115.91(14)
O3 C6 C5 121.13(15)
C1 C6 C5 122.94(16)
C23 O6 C26 118.80(15)
C11 Si1 C12 110.53(8)
C11 Si1 C10 104.51(10)
C12 Si1 C10 108.57(8)
C11 Si1 C1 112.66(9)
C12 Si1 C1 109.48(8)
C10 Si1 C1 110.94(8)
C13 Si2 C14 108.29(9)
C13 Si2 C12 108.88(8)
C14 Si2 C12 110.17(8)
C13 Si2 C15 110.39(9)
C14 Si2 C15 109.72(8)
C12 Si2 C15 109.38(7)
C17 Si3 C16 106.35(10)
C17 Si3 C15 107.30(9)
C16 Si3 C15 110.60(9)
C17 Si3 C18 114.01(9)
C16 Si3 C18 108.07(9)
C15 Si3 C18 110.45(8)

loop_
_geom_bond_atom_site_label_1
_geom_bond_atom_site_label_2
_geom_bond_distance
C1 C6 1.402(2)
C1 C2 1.403(2)
C1 Si1 1.8981(16)
O1 C2 1.3655(19)
O1 C7 1.423(2)
C2 C3 1.390(2)
O2 C4 1.373(2)
O2 C8 1.427(2)
C5 C4 1.377(3)
C5 C6 1.405(2)
O5 C21 1.379(2)
O5 C25 1.417(3)
C3 C4 1.392(2)
O4 C19 1.372(2)
O4 C24 1.421(3)
C10 Si1 1.8770(18)
C9 O3 1.420(2)
C11 Si1 1.870(2)
C12 Si1 1.8733(17)
C12 Si2 1.8799(16)
C13 Si2 1.8708(19)
C14 Si2 1.873(2)
C15 Si3 1.8788(16)
C15 Si2 1.8816(17)
C16 Si3 1.8767(19)
C17 Si3 1.872(2)
C18 C23 1.395(2)
C18 C19 1.409(3)
C18 Si3 1.8982(17)
C19 C20 1.389(2)
C22 C21 1.384(3)
C22 C23 1.405(2)
C20 C21 1.378(3)
C26 O6 1.420(2)
C23 O6 1.369(2)
O3 C6 1.368(2)

loop_
_geom_torsion_atom_site_label_1
_geom_torsion_atom_site_label_2
_geom_torsion_atom_site_label_3
_geom_torsion_atom_site_label_4
_geom_torsion
C7 O1 C2 C3 7.3(2)
C7 O1 C2 C1 -173.32(14)
C6 C1 C2 O1 -179.00(13)
Si1 C1 C2 O1 -2.36(18)
C6 C1 C2 C3 0.4(2)
Si1 C1 C2 C3 176.99(13)
O1 C2 C3 C4 178.94(15)
C1 C2 C3 C4 -0.4(2)
C8 O2 C4 C5 -1.8(3)
C8 O2 C4 C3 178.50(18)
C6 C5 C4 O2 -179.27(16)
C6 C5 C4 C3 0.4(3)
C2 C3 C4 O2 179.67(16)
C2 C3 C4 C5 0.0(3)
C24 O4 C19 C20 5.9(2)
C24 O4 C19 C18 -173.38(15)
C23 C18 C19 O4 -179.50(13)
Si3 C18 C19 O4 1.79(18)
C23 C18 C19 C20 1.3(2)
Si3 C18 C19 C20 -177.45(13)
O4 C19 C20 C21 -178.98(15)
C18 C19 C20 C21 0.2(2)
C19 C20 C21 O5 178.20(15)
C19 C20 C21 C22 -2.0(3)
C25 O5 C21 C20 -172.86(18)
C25 O5 C21 C22 7.4(3)
C23 C22 C21 C20 2.3(2)
C23 C22 C21 O5 -177.98(15)
C19 C18 C23 O6 -179.66(13)
Si3 C18 C23 O6 -1.1(2)
C19 C18 C23 C22 -1.0(2)
Si3 C18 C23 C22 177.56(12)
C21 C22 C23 O6 177.92(14)
C21 C22 C23 C18 -0.7(2)
C9 O3 C6 C1 174.72(14)
C9 O3 C6 C5 -6.5(2)
C2 C1 C6 O3 178.77(13)
Si1 C1 C6 O3 2.4(2)
C2 C1 C6 C5 0.0(2)
Si1 C1 C6 C5 -176.32(12)
C4 C5 C6 O3 -179.07(15)
C4 C5 C6 C1 -0.4(2)
C18 C23 O6 C26 -172.14(14)
C22 C23 O6 C26 9.2(2)
Si2 C12 Si1 C11 72.60(12)
Si2 C12 Si1 C10 -173.32(10)
Si2 C12 Si1 C1 -52.07(12)
C6 C1 Si1 C11 -16.50(16)
C2 C1 Si1 C11 167.24(12)
C6 C1 Si1 C12 106.92(14)
C2 C1 Si1 C12 -69.35(13)
C6 C1 Si1 C10 -133.27(14)
C2 C1 Si1 C10 50.46(15)
Si1 C12 Si2 C13 71.51(12)
Si1 C12 Si2 C14 -47.10(12)
Si1 C12 Si2 C15 -167.79(10)
Si3 C15 Si2 C13 -81.40(13)
Si3 C15 Si2 C14 37.87(14)
Si3 C15 Si2 C12 158.82(10)
Si2 C15 Si3 C17 -80.63(12)
Si2 C15 Si3 C16 163.78(11)
Si2 C15 Si3 C18 44.19(14)
C23 C18 Si3 C17 0.16(17)
C19 C18 Si3 C17 178.70(12)
C23 C18 Si3 C16 118.16(15)
C19 C18 Si3 C16 -63.30(14)
C23 C18 Si3 C15 -120.74(14)
C19 C18 Si3 C15 57.80(14)
